data_7223032
loop_
_publ_author_name
'Soman, Rahul'
'Subramaniam, Sujatha'
'Arunkumar, Chellaiah'

_publ_section_title
;
 Protonation and axial ligation intervened fluorescent turn-off sensing of
 picric acid in freebase and tin(IV) porphyrins
;
_journal_name_full 'RSC Adv.'
_journal_paper_doi 10.1039/C5RA18310C
_journal_year 2015
_chemical_formula_sum 'C72 H68 N10 O18'
_chemical_formula_weight 1361.36
_space_group_crystal_system orthorhombic
_space_group_IT_number 19
_space_group_name_Hall 'P 2ac 2ab'
_space_group_name_H-M_alt 'P 21 21 21'
_symmetry_space_group_name_Hall 'P 2ac 2ab'
_symmetry_space_group_name_H-M 'P 21 21 21'
_atom_sites_solution_hydrogens mixed
_audit_creation_method SHELXL-2014/7
_audit_update_record
;
2015-07-31 deposited with the CCDC.
2015-10-26 downloaded from the CCDC.
;
_cell_angle_alpha 90
_cell_angle_beta 90
_cell_angle_gamma 90
_cell_formula_units_Z 4
_cell_length_a 17.9987(14)
_cell_length_b 18.3601(12)
_cell_length_c 20.6419(16)
_cell_measurement_reflns_used 6935
_cell_measurement_temperature 296(2)
_cell_measurement_theta_max 20.5
_cell_measurement_theta_min 2.25
_cell_volume 6821.3(9)
_computing_cell_refinement 'APEX2/SAINT (Bruker, 2004)'
_computing_data_collection 'APEX2 (Bruker, 2004)'
_computing_data_reduction 'SAINT/XPREP (Bruker, 2004)'
_computing_molecular_graphics 'ORTEP3 (Farrugia, 1997) and Mercury (Bruno et al., 2002)'
_computing_publication_material 'SHELXL-2014 (Sheldrick, 2014)'
_computing_structure_refinement 'SHELXL-2014 (Sheldrick, 2014)'
_computing_structure_solution 'SIR92 (Altornare et al., 1993)'
_diffrn_ambient_temperature 296(2)
_diffrn_measured_fraction_theta_full 0.999
_diffrn_measured_fraction_theta_max 0.999
_diffrn_measurement_device_type 'Bruker axs kappa apex2 CCD Diffractometer'
_diffrn_measurement_method '\w and \f scan'
_diffrn_radiation_type MoK\a
_diffrn_radiation_wavelength 0.71073
_diffrn_reflns_av_R_equivalents 0.0520
_diffrn_reflns_av_unetI/netI 0.0689
_diffrn_reflns_laue_measured_fraction_full 0.999
_diffrn_reflns_laue_measured_fraction_max 0.999
_diffrn_reflns_limit_h_max 21
_diffrn_reflns_limit_h_min -21
_diffrn_reflns_limit_k_max 17
_diffrn_reflns_limit_k_min -21
_diffrn_reflns_limit_l_max 24
_diffrn_reflns_limit_l_min -23
_diffrn_reflns_number 45561
_diffrn_reflns_point_group_measured_fraction_full 1.000
_diffrn_reflns_point_group_measured_fraction_max 1.000
_diffrn_reflns_theta_full 24.998
_diffrn_reflns_theta_max 24.998
_diffrn_reflns_theta_min 1.584
_diffrn_source 'Sealed tube'
_exptl_absorpt_coefficient_mu 0.097
_exptl_absorpt_correction_T_max 0.957
_exptl_absorpt_correction_T_min 0.932
_exptl_absorpt_correction_type multi-scan
_exptl_absorpt_process_details 'SADABS (Bruker, 1999)'
_exptl_crystal_colour purple
_exptl_crystal_density_diffrn 1.326
_exptl_crystal_description block
_exptl_crystal_F_000 2856
_exptl_crystal_size_max 0.300
_exptl_crystal_size_mid 0.200
_exptl_crystal_size_min 0.200
_refine_diff_density_max 0.564
_refine_diff_density_min -0.326
_refine_diff_density_rms 0.055
_refine_ls_abs_structure_details
;
 Flack x determined using 2263 quotients [(I+)-(I-)]/[(I+)+(I-)]
 (Parsons, Flack and Wagner, Acta Cryst. B69 (2013) 249-259).
;
_refine_ls_abs_structure_Flack -0.7(5)
_refine_ls_extinction_method none
_refine_ls_goodness_of_fit_ref 1.024
_refine_ls_hydrogen_treatment mixed
_refine_ls_matrix_type full
_refine_ls_number_parameters 1026
_refine_ls_number_reflns 12012
_refine_ls_number_restraints 523
_refine_ls_restrained_S_all 1.036
_refine_ls_R_factor_all 0.1423
_refine_ls_R_factor_gt 0.0690
_refine_ls_shift/su_max 0.000
_refine_ls_shift/su_mean 0.000
_refine_ls_structure_factor_coef Fsqd
_refine_ls_weighting_details 'w=1/[\s^2^(Fo^2^)+(0.1337P)^2^] where P=(Fo^2^+2Fc^2^)/3'
_refine_ls_weighting_scheme calc
_refine_ls_wR_factor_gt 0.1786
_refine_ls_wR_factor_ref 0.2294
_reflns_Friedel_coverage 0.824
_reflns_friedel_fraction_full 1.000
_reflns_friedel_fraction_max 1.000
_reflns_number_gt 6548
_reflns_number_total 12012
_reflns_threshold_expression 'I > 2\s(I)'
_cod_data_source_file c5ra18310c2.cif
_cod_data_source_block BPP
_cod_database_code 7223032
_shelx_shelxl_version_number 2014/7
_shelx_space_group_comment
;
The symmetry employed for this shelxl refinement is uniquely defined
by the following loop, which should always be used as a source of
symmetry information in preference to the above space-group names.
They are only intended as comments.
;
_shelx_estimated_absorpt_t_min 0.972
_shelx_estimated_absorpt_t_max 0.981

loop_
_space_group_symop_operation_xyz
'x, y, z'
'x+1/2, -y+1/2, -z'
'-x, y+1/2, -z+1/2'
'-x+1/2, -y, z+1/2'

loop_
_atom_site_label
_atom_site_type_symbol
_atom_site_fract_x
_atom_site_fract_y
_atom_site_fract_z
_atom_site_U_iso_or_equiv
_atom_site_adp_type
_atom_site_occupancy
_atom_site_site_symmetry_order
_atom_site_calc_flag
_atom_site_refinement_flags_posn
_atom_site_refinement_flags_adp
_atom_site_refinement_flags_occupancy
_atom_site_disorder_assembly
_atom_site_disorder_group
C1 C 0.9320(4) 0.6376(3) 0.0966(3) 0.0492(16) Uani 1 1 d . . . . .
C2 C 0.9454(4) 0.5698(4) 0.0665(3) 0.0575(18) Uani 1 1 d . . . . .
H2 H 0.9103 0.5411 0.0456 0.069 Uiso 1 1 calc R U . . .
C3 C 1.0181(4) 0.5541(3) 0.0732(3) 0.0549(18) Uani 1 1 d . . . . .
H3 H 1.0414 0.5124 0.0577 0.066 Uiso 1 1 calc R U . . .
C4 C 1.0526(4) 0.6100(3) 0.1070(3) 0.0496(17) Uani 1 1 d . . . . .
C5 C 1.1265(4) 0.6142(4) 0.1282(3) 0.0527(17) Uani 1 1 d . . . . .
C6 C 1.1640(4) 0.6787(4) 0.1420(3) 0.0527(18) Uani 1 1 d . . . . .
C7 C 1.2309(4) 0.6881(4) 0.1772(4) 0.0616(19) Uani 1 1 d . . . . .
H7 H 1.2583 0.6515 0.1971 0.074 Uiso 1 1 calc R U . . .
C8 C 1.2480(4) 0.7602(4) 0.1766(4) 0.0613(19) Uani 1 1 d . . . . .
H8 H 1.2895 0.7812 0.1958 0.074 Uiso 1 1 calc R U . . .
C9 C 1.1931(4) 0.7976(4) 0.1426(3) 0.0505(17) Uani 1 1 d . . . . .
C10 C 1.1878(4) 0.8734(4) 0.1321(3) 0.0507(16) Uani 1 1 d . . . . .
C11 C 1.1224(4) 0.9101(4) 0.1187(4) 0.0557(18) Uani 1 1 d . . . . .
C12 C 1.1143(5) 0.9834(4) 0.0955(4) 0.067(2) Uani 1 1 d . . . . .
H12 H 1.1529 1.0145 0.0838 0.080 Uiso 1 1 calc R U . . .
C13 C 1.0422(5) 0.9994(4) 0.0936(4) 0.064(2) Uani 1 1 d . . . . .
H13 H 1.0220 1.0436 0.0804 0.077 Uiso 1 1 calc R U . . .
C14 C 1.0009(4) 0.9374(3) 0.1153(3) 0.0533(17) Uani 1 1 d . . . . .
C16 C 0.8845(4) 0.8660(4) 0.1254(4) 0.0543(17) Uani 1 1 d . . . . .
C17 C 0.8110(4) 0.8559(4) 0.1461(4) 0.068(2) Uani 1 1 d . . . . .
H17 H 0.7792 0.8921 0.1612 0.082 Uiso 1 1 calc R U . . .
C18 C 0.7945(4) 0.7849(4) 0.1402(4) 0.065(2) Uani 1 1 d . . . . .
H18 H 0.7492 0.7634 0.1505 0.078 Uiso 1 1 calc R U . . .
C19 C 0.8574(4) 0.7485(3) 0.1158(3) 0.0496(17) Uani 1 1 d . . . . .
C20 C 0.8644(4) 0.6735(3) 0.1030(3) 0.0513(17) Uani 1 1 d . . . . .
C21 C 1.1662(4) 0.5453(4) 0.1361(4) 0.0568(18) Uani 1 1 d . . . . .
C22 C 1.1367(5) 0.4899(4) 0.1741(4) 0.076(2) Uani 1 1 d . . . . .
H22 H 1.0913 0.4981 0.1943 0.091 Uiso 1 1 calc R U . . .
C23 C 1.1696(7) 0.4262(5) 0.1833(6) 0.104(4) Uani 1 1 d . . . . .
H23 H 1.1475 0.3911 0.2094 0.125 Uiso 1 1 calc R U . . .
C24 C 1.2338(8) 0.4132(5) 0.1551(6) 0.107(4) Uani 1 1 d D U . . .
C25 C 1.2700(6) 0.4648(6) 0.1139(5) 0.099(3) Uani 1 1 d . . . . .
H25 H 1.3146 0.4545 0.0932 0.119 Uiso 1 1 calc R U . . .
C26 C 1.2336(5) 0.5325(5) 0.1065(5) 0.079(2) Uani 1 1 d . . . . .
H26 H 1.2554 0.5688 0.0815 0.095 Uiso 1 1 calc R U . . .
C27 C 1.3118(12) 0.3115(8) 0.1425(10) 0.232(7) Uani 1 1 d D U . . .
H27A H 1.3567 0.3408 0.1435 0.278 Uiso 1 1 calc R U . . .
H27B H 1.2987 0.3054 0.0972 0.278 Uiso 1 1 calc R U . . .
C28 C 1.3314(11) 0.2389(8) 0.1678(9) 0.191(7) Uani 1 1 d D U . . .
H28A H 1.3678 0.2156 0.1401 0.229 Uiso 1 1 calc R U . . .
H28B H 1.2877 0.2081 0.1702 0.229 Uiso 1 1 calc R U . . .
C29 C 1.3627(10) 0.2514(9) 0.2337(8) 0.175(6) Uani 1 1 d D U . . .
H29A H 1.4097 0.2765 0.2289 0.210 Uiso 1 1 calc R U . . .
H29B H 1.3294 0.2839 0.2567 0.210 Uiso 1 1 calc R U . . .
C30 C 1.3749(10) 0.1877(7) 0.2738(8) 0.175(7) Uani 1 1 d D U . . .
H30A H 1.3950 0.2025 0.3148 0.263 Uiso 1 1 calc R U . . .
H30B H 1.3286 0.1629 0.2806 0.263 Uiso 1 1 calc R U . . .
H30C H 1.4092 0.1555 0.2526 0.263 Uiso 1 1 calc R U . . .
C31 C 1.2566(4) 0.9168(4) 0.1390(3) 0.0541(17) Uani 1 1 d . . . . .
C32 C 1.3187(4) 0.9037(4) 0.1030(4) 0.062(2) Uani 1 1 d . . . . .
H32 H 1.3189 0.8652 0.0738 0.074 Uiso 1 1 calc R U . . .
C33 C 1.3829(4) 0.9475(4) 0.1094(4) 0.067(2) Uani 1 1 d . . . . .
H33 H 1.4247 0.9388 0.0841 0.080 Uiso 1 1 calc R U . . .
C34 C 1.3821(5) 1.0040(4) 0.1543(4) 0.077(2) Uani 1 1 d D U . . .
C35 C 1.3198(6) 1.0171(5) 0.1887(5) 0.094(3) Uani 1 1 d . . . . .
H35 H 1.3191 1.0558 0.2178 0.113 Uiso 1 1 calc R U . . .
C36 C 1.2582(5) 0.9752(4) 0.1820(4) 0.080(3) Uani 1 1 d . . . . .
H36 H 1.2162 0.9857 0.2066 0.096 Uiso 1 1 calc R U . . .
C37 C 1.5055(5) 1.0419(6) 0.1291(6) 0.106(3) Uani 1 1 d D U . . .
H37A H 1.4952 1.0489 0.0834 0.127 Uiso 1 1 calc R U . . .
H37B H 1.5258 0.9934 0.1349 0.127 Uiso 1 1 calc R U . . .
C38 C 1.5606(6) 1.0980(7) 0.1521(6) 0.134(4) Uani 1 1 d D U . . .
H38A H 1.6010 1.1000 0.1211 0.160 Uiso 1 1 calc R U . . .
H38B H 1.5364 1.1452 0.1518 0.160 Uiso 1 1 calc R U . . .
C39 C 1.5924(10) 1.0866(9) 0.2165(9) 0.189(7) Uani 1 1 d D U . . .
H39A H 1.5517 1.0808 0.2468 0.227 Uiso 1 1 calc R U . . .
H39B H 1.6189 1.1306 0.2286 0.227 Uiso 1 1 calc R U . . .
C40 C 1.6440(12) 1.0239(10) 0.2251(11) 0.226(9) Uani 1 1 d D U . . .
H40A H 1.6609 1.0224 0.2692 0.340 Uiso 1 1 calc R U . . .
H40B H 1.6185 0.9794 0.2150 0.340 Uiso 1 1 calc R U . . .
H40C H 1.6858 1.0294 0.1967 0.340 Uiso 1 1 calc R U . . .
C15 C 0.9270(18) 0.9285(13) 0.1225(15) 0.060(8) Uani 0.681(13) 1 d . U P A 1
C41 C 0.8769(12) 0.9998(12) 0.1177(12) 0.053(3) Uani 0.681(13) 1 d D U P A 1
C42 C 0.8950(10) 1.0574(9) 0.1569(10) 0.059(4) Uani 0.681(13) 1 d D U P A 1
H42 H 0.9335 1.0526 0.1867 0.071 Uiso 0.681(13) 1 calc R U P A 1
C43 C 0.8568(9) 1.1227(7) 0.1527(7) 0.065(3) Uani 0.681(13) 1 d D U P A 1
H43 H 0.8676 1.1611 0.1805 0.078 Uiso 0.681(13) 1 calc R U P A 1
C44 C 0.8029(7) 1.1291(7) 0.1066(7) 0.063(3) Uani 0.681(13) 1 d D U P A 1
C45 C 0.7825(9) 1.0703(7) 0.0692(8) 0.071(4) Uani 0.681(13) 1 d D U P A 1
H45 H 0.7431 1.0744 0.0403 0.085 Uiso 0.681(13) 1 calc R U P A 1
C46 C 0.8198(12) 1.0067(9) 0.0746(11) 0.065(4) Uani 0.681(13) 1 d D U P A 1
H46 H 0.8064 0.9673 0.0488 0.078 Uiso 0.681(13) 1 calc R U P A 1
O3 O 0.7654(6) 1.1924(4) 0.0981(6) 0.101(4) Uani 0.681(13) 1 d D U P A 1
C47 C 0.7892(10) 1.2559(7) 0.1300(8) 0.107(5) Uani 0.681(13) 1 d D U P A 1
H47A H 0.8428 1.2606 0.1278 0.128 Uiso 0.681(13) 1 calc R U P A 1
H47B H 0.7742 1.2553 0.1751 0.128 Uiso 0.681(13) 1 calc R U P A 1
C48 C 0.7508(13) 1.3193(9) 0.0933(10) 0.142(7) Uani 0.681(13) 1 d D U P A 1
H48A H 0.7423 1.3605 0.1218 0.170 Uiso 0.681(13) 1 calc R U P A 1
H48B H 0.7038 1.3038 0.0749 0.170 Uiso 0.681(13) 1 calc R U P A 1
C49 C 0.8081(15) 1.339(2) 0.0388(14) 0.210(10) Uani 0.681(13) 1 d D U P A 1
H49A H 0.8526 1.3602 0.0573 0.252 Uiso 0.681(13) 1 calc R U P A 1
H49B H 0.8218 1.2959 0.0143 0.252 Uiso 0.681(13) 1 calc R U P A 1
C50 C 0.7684(19) 1.3936(19) -0.0043(15) 0.261(15) Uani 0.681(13) 1 d D U P A 1
H50A H 0.8008 1.4080 -0.0390 0.391 Uiso 0.681(13) 1 calc R U P A 1
H50B H 0.7244 1.3718 -0.0219 0.391 Uiso 0.681(13) 1 calc R U P A 1
H50C H 0.7551 1.4357 0.0208 0.391 Uiso 0.681(13) 1 calc R U P A 1
C15' C 0.920(3) 0.939(3) 0.121(2) 0.037(9) Uani 0.319(13) 1 d . U P A 2
C41' C 0.889(3) 1.003(3) 0.127(3) 0.057(6) Uani 0.319(13) 1 d D U P A 2
C42' C 0.914(2) 1.058(2) 0.168(2) 0.059(6) Uani 0.319(13) 1 d D U P A 2
H42' H 0.9559 1.0494 0.1932 0.071 Uiso 0.319(13) 1 calc R U P A 2
C43' C 0.8799(18) 1.1256(17) 0.1712(18) 0.067(5) Uani 0.319(13) 1 d D U P A 2
H43' H 0.8996 1.1617 0.1977 0.080 Uiso 0.319(13) 1 calc R U P A 2
C44' C 0.8161(17) 1.1394(14) 0.1355(16) 0.065(5) Uani 0.319(13) 1 d D U P A 2
C45' C 0.7890(19) 1.0876(17) 0.0913(17) 0.067(5) Uani 0.319(13) 1 d D U P A 2
H45' H 0.7476 1.0972 0.0656 0.081 Uiso 0.319(13) 1 calc R U P A 2
C46' C 0.827(3) 1.020(2) 0.087(2) 0.066(6) Uani 0.319(13) 1 d D U P A 2
H46' H 0.8103 0.9859 0.0577 0.079 Uiso 0.319(13) 1 calc R U P A 2
O3' O 0.7818(18) 1.2049(15) 0.1487(17) 0.135(8) Uani 0.319(13) 1 d . U P A 2
C47' C 0.735(3) 1.2388(19) 0.108(2) 0.140(9) Uani 0.319(13) 1 d D U P A 2
H47C H 0.6876 1.2501 0.1284 0.168 Uiso 0.319(13) 1 calc R U P A 2
H47D H 0.7268 1.2118 0.0684 0.168 Uiso 0.319(13) 1 calc R U P A 2
C48' C 0.784(3) 1.307(3) 0.0982(18) 0.159(12) Uani 0.319(13) 1 d D U P A 2
H48C H 0.8358 1.2937 0.1001 0.191 Uiso 0.319(13) 1 calc R U P A 2
H48D H 0.7734 1.3427 0.1313 0.191 Uiso 0.319(13) 1 calc R U P A 2
C49' C 0.763(2) 1.336(3) 0.030(2) 0.166(12) Uani 0.319(13) 1 d D U P A 2
H49C H 0.7206 1.3683 0.0323 0.200 Uiso 0.319(13) 1 calc R U P A 2
H49D H 0.7531 1.2969 0.0002 0.200 Uiso 0.319(13) 1 calc R U P A 2
C50' C 0.835(2) 1.379(2) 0.011(2) 0.158(14) Uani 0.319(13) 1 d D U P A 2
H50D H 0.8283 1.3996 -0.0314 0.237 Uiso 0.319(13) 1 calc R U P A 2
H50E H 0.8442 1.4165 0.0417 0.237 Uiso 0.319(13) 1 calc R U P A 2
H50F H 0.8764 1.3456 0.0099 0.237 Uiso 0.319(13) 1 calc R U P A 2
C51 C 0.7954(4) 0.6300(3) 0.0983(3) 0.0513(17) Uani 1 1 d . . . . .
C52 C 0.7381(4) 0.6508(4) 0.0582(3) 0.0561(19) Uani 1 1 d . . . . .
H52 H 0.7423 0.6928 0.0333 0.067 Uiso 1 1 calc R U . . .
C53 C 0.6749(4) 0.6097(4) 0.0550(4) 0.063(2) Uani 1 1 d . . . . .
H53 H 0.6366 0.6242 0.0277 0.076 Uiso 1 1 calc R U . . .
C54 C 0.6669(4) 0.5481(4) 0.0908(4) 0.066(2) Uani 1 1 d D . . . .
C55 C 0.7225(5) 0.5271(4) 0.1310(4) 0.066(2) Uani 1 1 d . . . . .
H55 H 0.7170 0.4855 0.1562 0.079 Uiso 1 1 calc R U . . .
C56 C 0.7868(4) 0.5669(4) 0.1347(4) 0.0618(19) Uani 1 1 d . . . . .
H56 H 0.8250 0.5516 0.1619 0.074 Uiso 1 1 calc R U . . .
C57 C 0.5797(7) 0.4576(7) 0.1260(5) 0.127(4) Uani 1 1 d D . . . .
H57A H 0.5706 0.4793 0.1681 0.152 Uiso 1 1 calc R U . . .
H57B H 0.6181 0.4209 0.1305 0.152 Uiso 1 1 calc R U . . .
C58 C 0.5096(9) 0.4243(8) 0.0996(6) 0.158(6) Uani 1 1 d D . . . .
H58A H 0.4826 0.4003 0.1342 0.189 Uiso 1 1 calc R U . . .
H58B H 0.4781 0.4620 0.0816 0.189 Uiso 1 1 calc R U . . .
C59 C 0.5288(9) 0.3698(9) 0.0478(8) 0.169(7) Uani 1 1 d D . . . .
H59A H 0.5572 0.3944 0.0145 0.203 Uiso 1 1 calc R U . . .
H59B H 0.5606 0.3328 0.0667 0.203 Uiso 1 1 calc R U . . .
C60 C 0.4653(10) 0.3338(10) 0.0173(9) 0.192(7) Uani 1 1 d D . . . .
H60A H 0.4828 0.3002 -0.0149 0.289 Uiso 1 1 calc R U . . .
H60B H 0.4375 0.3079 0.0496 0.289 Uiso 1 1 calc R U . . .
H60C H 0.4341 0.3697 -0.0028 0.289 Uiso 1 1 calc R U . . .
N1 N 0.9989(3) 0.6613(3) 0.1188(3) 0.0500(14) Uani 1 1 d D . . . .
N2 N 1.1417(3) 0.7485(3) 0.1226(3) 0.0505(14) Uani 1 1 d D . . . .
N3 N 1.0520(3) 0.8846(3) 0.1288(3) 0.0509(14) Uani 1 1 d D . . . .
N4 N 0.9117(3) 0.7992(3) 0.1077(3) 0.0495(14) Uani 1 1 d D . . . .
O1 O 1.2634(7) 0.3472(5) 0.1670(6) 0.201(5) Uani 1 1 d D U . . .
O2 O 1.4409(4) 1.0491(4) 0.1644(4) 0.110(2) Uani 1 1 d D U . . .
O4 O 0.6016(4) 0.5109(3) 0.0815(3) 0.099(2) Uani 1 1 d D . . . .
H1 H 1.006(4) 0.697(3) 0.148(3) 0.066(15) Uiso 1 1 d D U . . .
H2A H 1.104(3) 0.753(4) 0.095(3) 0.082(16) Uiso 1 1 d D U . . .
H3A H 1.034(4) 0.849(3) 0.156(3) 0.066(15) Uiso 1 1 d D U . . .
H4A H 0.956(2) 0.791(3) 0.091(3) 0.056(15) Uiso 1 1 d D U . . .
C61 C 1.0162(4) 0.8385(4) 0.3137(3) 0.0553(18) Uani 1 1 d . . . . .
C62 C 0.9892(5) 0.8555(4) 0.3727(4) 0.071(2) Uani 1 1 d . . . . .
H62 H 1.0057 0.8969 0.3944 0.085 Uiso 1 1 calc R U . . .
C63 C 0.9375(6) 0.8111(5) 0.4001(4) 0.083(3) Uani 1 1 d . . . . .
C64 C 0.9131(6) 0.7487(4) 0.3680(5) 0.084(3) Uani 1 1 d . . . . .
H64 H 0.8778 0.7184 0.3870 0.101 Uiso 1 1 calc R U . . .
C65 C 0.9407(5) 0.7328(4) 0.3101(4) 0.065(2) Uani 1 1 d . . . . .
C66 C 0.9938(4) 0.7775(3) 0.2757(4) 0.0512(17) Uani 1 1 d . . . . .
N5 N 1.0734(5) 0.8871(4) 0.2883(3) 0.0752(19) Uani 1 1 d . . . . .
N6 N 0.9049(8) 0.8309(6) 0.4609(5) 0.136(4) Uani 1 1 d . . . . .
N7 N 0.9140(5) 0.6671(4) 0.2806(4) 0.084(2) Uani 1 1 d . . . . .
O5 O 1.1294(4) 0.8615(4) 0.2688(3) 0.100(2) Uani 1 1 d . . . . .
O6 O 1.0594(6) 0.9507(4) 0.2854(5) 0.156(4) Uani 1 1 d . . . . .
O7 O 0.9235(7) 0.8857(5) 0.4857(4) 0.170(5) Uani 1 1 d . . . . .
O8 O 0.8579(8) 0.7918(6) 0.4838(6) 0.209(6) Uani 1 1 d . . . . .
O9 O 0.8526(5) 0.6466(5) 0.2914(6) 0.165(4) Uani 1 1 d . . . . .
O10 O 0.9562(5) 0.6309(3) 0.2477(3) 0.103(2) Uani 1 1 d . . . . .
O11 O 1.0152(3) 0.7674(2) 0.2184(2) 0.0609(13) Uani 1 1 d . . . . .
C67 C 1.0630(4) 0.6952(4) -0.0700(4) 0.0608(19) Uani 1 1 d . . . . .
C68 C 1.0426(5) 0.6691(4) -0.1292(4) 0.072(2) Uani 1 1 d . . . . .
H68 H 1.0684 0.6306 -0.1479 0.086 Uiso 1 1 calc R U . . .
C69 C 0.9836(5) 0.7001(5) -0.1607(4) 0.078(2) Uani 1 1 d . . . . .
C70 C 0.9451(5) 0.7561(5) -0.1343(4) 0.078(2) Uani 1 1 d . . . . .
H70 H 0.9055 0.7771 -0.1563 0.093 Uiso 1 1 calc R U . . .
C71 C 0.9660(5) 0.7812(4) -0.0742(4) 0.073(2) Uani 1 1 d . U . . .
C72 C 1.0244(4) 0.7519(4) -0.0353(4) 0.0538(18) Uani 1 1 d . . . . .
N8 N 1.1276(4) 0.6611(4) -0.0412(4) 0.0699(18) Uani 1 1 d . . . . .
N9 N 0.9610(6) 0.6700(6) -0.2231(4) 0.102(3) Uani 1 1 d . . . . .
N10 N 0.9265(6) 0.8454(6) -0.0491(5) 0.121(3) Uani 1 1 d . U . . .
O12 O 1.1662(3) 0.6949(3) -0.0050(3) 0.0786(15) Uani 1 1 d . . . . .
O13 O 1.1404(5) 0.5973(4) -0.0539(4) 0.118(3) Uani 1 1 d . . . . .
O14 O 0.9945(6) 0.6170(5) -0.2446(4) 0.136(3) Uani 1 1 d . . . . .
O15 O 0.9111(5) 0.6991(5) -0.2517(4) 0.131(3) Uani 1 1 d . . . . .
O16 O 0.8588(6) 0.8347(7) -0.0439(6) 0.201(5) Uani 1 1 d . U . . .
O17 O 0.9529(6) 0.8902(4) -0.0223(4) 0.132(3) Uani 1 1 d . U . . .
O18 O 1.0369(3) 0.7718(2) 0.0206(2) 0.0607(13) Uani 1 1 d . . . . .

loop_
_atom_site_aniso_label
_atom_site_aniso_U_11
_atom_site_aniso_U_22
_atom_site_aniso_U_33
_atom_site_aniso_U_23
_atom_site_aniso_U_13
_atom_site_aniso_U_12
C1 0.052(4) 0.043(3) 0.053(4) 0.000(3) -0.001(3) -0.003(3)
C2 0.063(5) 0.056(4) 0.054(4) -0.002(3) -0.006(4) -0.013(4)
C3 0.065(5) 0.042(4) 0.057(4) -0.005(3) 0.001(4) 0.003(3)
C4 0.059(5) 0.041(3) 0.049(4) 0.004(3) 0.004(3) 0.004(3)
C5 0.054(4) 0.051(4) 0.054(4) 0.000(3) 0.006(4) 0.002(3)
C6 0.047(4) 0.056(4) 0.055(5) -0.003(3) 0.001(3) 0.003(3)
C7 0.051(5) 0.059(5) 0.076(5) 0.004(4) -0.008(4) 0.000(4)
C8 0.046(4) 0.075(5) 0.063(5) 0.004(4) -0.006(4) -0.003(4)
C9 0.047(4) 0.054(4) 0.050(4) -0.004(3) 0.004(3) -0.009(4)
C10 0.052(4) 0.058(4) 0.042(4) -0.005(3) 0.000(3) -0.006(4)
C11 0.055(5) 0.056(4) 0.055(4) -0.008(3) 0.001(4) -0.008(4)
C12 0.069(6) 0.053(4) 0.077(5) 0.008(4) 0.011(4) -0.007(4)
C13 0.066(5) 0.047(4) 0.079(5) 0.015(3) 0.002(4) 0.003(4)
C14 0.058(5) 0.044(4) 0.058(4) -0.004(3) 0.000(4) -0.001(4)
C16 0.057(5) 0.044(4) 0.062(4) -0.008(3) -0.004(4) 0.001(3)
C17 0.052(5) 0.070(5) 0.083(6) -0.003(4) 0.010(4) 0.002(4)
C18 0.057(5) 0.058(5) 0.081(6) -0.009(4) 0.003(4) -0.003(4)
C19 0.046(4) 0.044(4) 0.059(4) 0.003(3) -0.003(3) 0.000(3)
C20 0.048(4) 0.052(4) 0.054(4) -0.002(3) 0.003(3) -0.010(3)
C21 0.056(5) 0.052(4) 0.063(5) 0.001(3) -0.008(4) 0.006(3)
C22 0.072(6) 0.068(5) 0.086(6) 0.008(4) -0.009(5) -0.006(4)
C23 0.115(9) 0.063(6) 0.133(10) 0.025(6) -0.040(8) 0.011(6)
C24 0.120(9) 0.063(5) 0.140(10) -0.004(5) -0.054(8) 0.024(6)
C25 0.078(6) 0.118(8) 0.103(8) -0.017(6) -0.009(6) 0.044(6)
C26 0.073(6) 0.073(5) 0.093(7) 0.010(4) 0.005(5) 0.004(5)
C27 0.286(15) 0.143(9) 0.267(14) -0.024(9) -0.086(12) 0.105(10)
C28 0.206(16) 0.127(8) 0.240(13) -0.023(8) -0.052(11) 0.074(9)
C29 0.152(13) 0.146(9) 0.229(13) 0.009(8) -0.022(10) -0.023(10)
C30 0.224(17) 0.115(8) 0.187(13) -0.024(8) -0.046(12) -0.037(9)
C31 0.046(4) 0.056(4) 0.060(5) -0.001(3) 0.002(4) -0.007(3)
C32 0.056(5) 0.067(4) 0.063(5) -0.006(4) -0.002(4) -0.001(4)
C33 0.048(4) 0.076(5) 0.075(6) 0.007(4) -0.001(4) -0.007(4)
C34 0.072(5) 0.073(5) 0.085(6) -0.003(4) 0.009(4) -0.025(4)
C35 0.087(7) 0.091(6) 0.105(8) -0.035(5) 0.016(6) -0.029(6)
C36 0.073(6) 0.079(5) 0.088(6) -0.031(5) 0.024(5) -0.024(5)
C37 0.070(5) 0.125(6) 0.123(7) 0.008(5) 0.002(5) -0.032(4)
C38 0.085(7) 0.157(8) 0.159(9) 0.001(7) -0.012(6) -0.049(6)
C39 0.192(15) 0.191(13) 0.184(10) 0.005(10) -0.063(10) -0.063(11)
C40 0.236(18) 0.227(16) 0.216(18) 0.040(14) -0.044(15) -0.024(13)
C15 0.067(13) 0.053(9) 0.060(13) -0.011(8) -0.006(9) 0.010(9)
C41 0.047(7) 0.045(5) 0.066(7) -0.006(4) 0.002(5) -0.004(5)
C42 0.056(9) 0.052(4) 0.070(8) -0.005(4) -0.013(6) 0.001(5)
C43 0.065(8) 0.052(4) 0.077(8) -0.011(5) -0.022(5) 0.000(5)
C44 0.068(6) 0.041(4) 0.080(8) -0.007(4) -0.024(5) 0.004(4)
C45 0.075(7) 0.051(5) 0.087(8) -0.012(5) -0.028(6) 0.004(5)
C46 0.062(6) 0.046(6) 0.086(9) -0.010(5) -0.018(6) -0.002(5)
O3 0.137(7) 0.048(4) 0.119(8) -0.016(4) -0.051(6) 0.030(4)
C47 0.144(12) 0.053(6) 0.124(10) -0.021(6) -0.045(9) 0.025(6)
C48 0.172(16) 0.080(8) 0.174(13) 0.006(8) -0.055(11) 0.038(9)
C49 0.211(19) 0.204(18) 0.214(17) 0.054(14) -0.022(15) 0.037(15)
C50 0.27(3) 0.25(3) 0.27(2) 0.10(2) -0.03(2) 0.06(2)
C15' 0.042(18) 0.035(9) 0.032(17) 0.020(8) 0.000(12) -0.012(10)
C41' 0.055(10) 0.042(7) 0.073(11) 0.007(7) -0.013(8) -0.004(7)
C42' 0.053(11) 0.047(7) 0.077(11) 0.003(7) -0.012(9) -0.003(7)
C43' 0.064(10) 0.050(7) 0.086(12) -0.003(7) -0.025(9) 0.003(7)
C44' 0.064(10) 0.044(7) 0.088(12) 0.006(7) -0.025(9) -0.004(7)
C45' 0.061(9) 0.049(8) 0.093(11) -0.003(7) -0.026(9) 0.000(7)
C46' 0.064(9) 0.049(9) 0.084(12) -0.001(8) -0.023(9) 0.002(8)
O3' 0.172(15) 0.080(9) 0.154(15) -0.003(9) -0.028(12) 0.052(10)
C47' 0.162(15) 0.090(12) 0.168(18) 0.015(12) -0.029(14) 0.043(11)
C48' 0.19(2) 0.106(14) 0.187(18) 0.046(13) -0.066(17) 0.024(16)
C49' 0.16(2) 0.14(2) 0.198(18) 0.073(15) -0.075(17) -0.025(17)
C50' 0.14(2) 0.12(2) 0.22(3) 0.09(2) -0.078(18) -0.008(18)
C51 0.057(4) 0.045(4) 0.052(4) 0.000(3) 0.003(3) -0.003(3)
C52 0.060(5) 0.051(4) 0.058(5) 0.005(3) -0.005(4) 0.000(4)
C53 0.061(5) 0.061(5) 0.068(5) 0.006(4) -0.017(4) -0.005(4)
C54 0.060(5) 0.072(5) 0.067(5) -0.009(4) -0.005(4) -0.020(4)
C55 0.074(5) 0.058(4) 0.067(5) 0.008(4) -0.001(5) -0.017(4)
C56 0.065(5) 0.059(4) 0.061(5) 0.005(4) -0.013(4) -0.002(4)
C57 0.121(9) 0.166(10) 0.094(8) 0.037(7) -0.020(7) -0.088(8)
C58 0.175(14) 0.194(13) 0.104(9) 0.022(9) -0.005(10) -0.116(12)
C59 0.147(13) 0.199(15) 0.160(14) 0.029(12) -0.051(11) -0.071(13)
C60 0.197(17) 0.204(16) 0.176(15) -0.042(13) 0.005(14) -0.065(14)
N1 0.052(3) 0.044(3) 0.055(4) -0.005(2) 0.000(3) -0.007(3)
N2 0.053(4) 0.049(3) 0.050(3) -0.002(3) -0.007(3) 0.000(3)
N3 0.054(4) 0.044(3) 0.054(4) 0.002(3) 0.003(3) -0.007(3)
N4 0.047(4) 0.044(3) 0.058(4) -0.002(3) -0.002(3) -0.006(3)
O1 0.256(12) 0.096(5) 0.251(11) -0.023(6) -0.107(10) 0.079(6)
O2 0.083(4) 0.108(4) 0.139(6) -0.023(4) 0.017(4) -0.043(3)
O4 0.091(5) 0.110(4) 0.096(4) 0.022(4) -0.014(4) -0.050(4)
C61 0.061(5) 0.054(4) 0.050(4) -0.002(3) 0.007(4) 0.009(4)
C62 0.087(6) 0.062(4) 0.065(5) -0.004(4) 0.011(5) 0.006(4)
C63 0.105(7) 0.081(6) 0.063(5) 0.003(4) 0.031(5) 0.007(5)
C64 0.115(7) 0.061(5) 0.076(6) 0.008(5) 0.030(6) -0.002(5)
C65 0.081(6) 0.046(4) 0.067(5) 0.006(4) 0.004(4) 0.001(4)
C66 0.051(4) 0.050(4) 0.052(5) 0.007(3) -0.004(4) 0.008(3)
N5 0.084(6) 0.078(5) 0.064(4) -0.015(4) 0.009(4) -0.014(4)
N6 0.208(11) 0.086(6) 0.114(8) -0.024(6) 0.083(8) -0.032(7)
N7 0.102(7) 0.063(5) 0.086(5) 0.005(4) 0.006(5) -0.008(5)
O5 0.070(4) 0.144(6) 0.086(5) 0.002(4) 0.020(4) -0.012(4)
O6 0.179(9) 0.078(5) 0.210(10) -0.018(5) 0.079(8) -0.026(5)
O7 0.274(13) 0.131(7) 0.105(6) -0.035(5) 0.101(7) -0.042(8)
O8 0.289(14) 0.160(8) 0.179(10) -0.045(7) 0.166(11) -0.080(9)
O9 0.112(6) 0.117(6) 0.265(13) -0.039(7) 0.050(7) -0.052(6)
O10 0.162(7) 0.063(3) 0.085(4) -0.003(3) 0.017(5) -0.019(4)
O11 0.071(4) 0.060(3) 0.052(3) 0.001(2) -0.001(3) 0.000(2)
C67 0.069(5) 0.054(4) 0.059(5) -0.001(4) 0.002(4) -0.014(4)
C68 0.072(6) 0.077(5) 0.067(5) -0.014(4) 0.012(5) -0.014(4)
C69 0.076(6) 0.098(6) 0.059(5) -0.019(5) 0.005(5) -0.028(6)
C70 0.062(5) 0.100(6) 0.072(6) -0.005(5) -0.011(5) -0.010(5)
C71 0.063(5) 0.088(5) 0.068(5) -0.016(4) -0.001(4) 0.004(4)
C72 0.054(5) 0.053(4) 0.055(5) 0.000(3) 0.008(4) -0.008(3)
N8 0.069(5) 0.068(5) 0.072(5) -0.007(4) 0.006(4) 0.001(4)
N9 0.085(6) 0.147(8) 0.073(6) -0.033(6) -0.004(5) -0.024(6)
N10 0.114(6) 0.134(6) 0.113(7) -0.052(5) -0.041(5) 0.063(5)
O12 0.073(4) 0.097(4) 0.066(4) -0.005(3) 0.001(3) 0.004(3)
O13 0.134(6) 0.080(5) 0.139(6) -0.024(4) -0.016(5) 0.029(4)
O14 0.156(7) 0.146(6) 0.106(6) -0.064(5) -0.007(5) -0.007(6)
O15 0.108(6) 0.204(9) 0.082(5) -0.042(5) -0.017(5) 0.005(6)
O16 0.120(6) 0.258(11) 0.225(11) -0.110(9) -0.025(6) 0.057(6)
O17 0.181(7) 0.111(5) 0.104(5) -0.036(4) -0.021(5) 0.036(5)
O18 0.064(3) 0.070(3) 0.048(3) -0.008(2) 0.006(2) -0.003(2)

loop_
_atom_type_symbol
_atom_type_description
_atom_type_scat_dispersion_real
_atom_type_scat_dispersion_imag
_atom_type_scat_source
C C 0.0033 0.0016 'International Tables Vol C Tables 4.2.6.8 and 6.1.1.4'
H H 0.0000 0.0000 'International Tables Vol C Tables 4.2.6.8 and 6.1.1.4'
N N 0.0061 0.0033 'International Tables Vol C Tables 4.2.6.8 and 6.1.1.4'
O O 0.0106 0.0060 'International Tables Vol C Tables 4.2.6.8 and 6.1.1.4'

loop_
_geom_angle_atom_site_label_1
_geom_angle_atom_site_label_2
_geom_angle_atom_site_label_3
_geom_angle
N1 C1 C20 126.2(6)
N1 C1 C2 106.3(6)
C20 C1 C2 127.5(6)
C3 C2 C1 108.0(6)
C3 C2 H2 126.0
C1 C2 H2 126.0
C2 C3 C4 109.1(6)
C2 C3 H3 125.4
C4 C3 H3 125.4
N1 C4 C3 106.3(6)
N1 C4 C5 125.2(6)
C3 C4 C5 128.5(6)
C6 C5 C4 124.7(6)
C6 C5 C21 118.5(6)
C4 C5 C21 116.8(6)
C5 C6 N2 125.5(6)
C5 C6 C7 128.3(6)
N2 C6 C7 106.2(6)
C8 C7 C6 107.8(6)
C8 C7 H7 126.1
C6 C7 H7 126.1
C7 C8 C9 108.9(7)
C7 C8 H8 125.6
C9 C8 H8 125.6
N2 C9 C8 108.1(6)
N2 C9 C10 124.2(6)
C8 C9 C10 127.6(6)
C11 C10 C9 124.6(6)
C11 C10 C31 117.9(6)
C9 C10 C31 117.4(6)
N3 C11 C10 126.2(6)
N3 C11 C12 106.2(6)
C10 C11 C12 127.5(7)
C13 C12 C11 108.4(7)
C13 C12 H12 125.8
C11 C12 H12 125.8
C12 C13 C14 108.8(6)
C12 C13 H13 125.6
C14 C13 H13 125.6
C15 C14 N3 123.7(11)
C15 C14 C13 130.1(12)
N3 C14 C13 106.2(6)
N3 C14 C15' 131.9(18)
C13 C14 C15' 121.9(18)
N4 C16 C15 122.2(12)
N4 C16 C17 107.5(6)
C15 C16 C17 130.3(12)
N4 C16 C15' 129(2)
C17 C16 C15' 123(2)
C18 C17 C16 108.0(7)
C18 C17 H17 126.0
C16 C17 H17 126.0
C17 C18 C19 108.3(7)
C17 C18 H18 125.8
C19 C18 H18 125.8
N4 C19 C18 107.3(6)
N4 C19 C20 125.6(6)
C18 C19 C20 127.0(6)
C1 C20 C19 124.0(6)
C1 C20 C51 118.2(5)
C19 C20 C51 117.8(6)
C26 C21 C22 117.5(7)
C26 C21 C5 121.9(7)
C22 C21 C5 120.6(7)
C23 C22 C21 123.8(10)
C23 C22 H22 118.1
C21 C22 H22 118.1
C24 C23 C22 119.3(10)
C24 C23 H23 120.3
C22 C23 H23 120.3
C23 C24 O1 115.5(14)
C23 C24 C25 122.8(9)
O1 C24 C25 121.7(14)
C26 C25 C24 115.9(9)
C26 C25 H25 122.0
C24 C25 H25 122.0
C21 C26 C25 120.7(8)
C21 C26 H26 119.7
C25 C26 H26 119.7
O1 C27 C28 121.0(18)
O1 C27 H27A 107.1
C28 C27 H27A 107.1
O1 C27 H27B 107.1
C28 C27 H27B 107.1
H27A C27 H27B 106.8
C27 C28 C29 106.0(14)
C27 C28 H28A 110.5
C29 C28 H28A 110.5
C27 C28 H28B 110.5
C29 C28 H28B 110.5
H28A C28 H28B 108.7
C30 C29 C28 117.1(14)
C30 C29 H29A 108.0
C28 C29 H29A 108.0
C30 C29 H29B 108.0
C28 C29 H29B 108.0
H29A C29 H29B 107.3
C29 C30 H30A 109.5
C29 C30 H30B 109.5
H30A C30 H30B 109.5
C29 C30 H30C 109.5
H30A C30 H30C 109.5
H30B C30 H30C 109.5
C32 C31 C36 117.8(7)
C32 C31 C10 122.6(6)
C36 C31 C10 119.6(7)
C31 C32 C33 121.3(7)
C31 C32 H32 119.3
C33 C32 H32 119.3
C34 C33 C32 118.5(7)
C34 C33 H33 120.8
C32 C33 H33 120.8
C35 C34 O2 117.2(8)
C35 C34 C33 119.6(7)
O2 C34 C33 123.2(8)
C34 C35 C36 121.6(8)
C34 C35 H35 119.2
C36 C35 H35 119.2
C35 C36 C31 121.2(8)
C35 C36 H36 119.4
C31 C36 H36 119.4
O2 C37 C38 108.8(9)
O2 C37 H37A 109.9
C38 C37 H37A 109.9
O2 C37 H37B 109.9
C38 C37 H37B 109.9
H37A C37 H37B 108.3
C39 C38 C37 116.5(12)
C39 C38 H38A 108.2
C37 C38 H38A 108.2
C39 C38 H38B 108.2
C37 C38 H38B 108.2
H38A C38 H38B 107.3
C38 C39 C40 117.6(17)
C38 C39 H39A 107.9
C40 C39 H39A 107.9
C38 C39 H39B 107.9
C40 C39 H39B 107.9
H39A C39 H39B 107.2
C39 C40 H40A 109.5
C39 C40 H40B 109.5
H40A C40 H40B 109.5
C39 C40 H40C 109.5
H40A C40 H40C 109.5
H40B C40 H40C 109.5
C14 C15 C16 130.8(17)
C14 C15 C41 117(2)
C16 C15 C41 112(2)
C46 C41 C42 119.4(15)
C46 C41 C15 122.9(17)
C42 C41 C15 117.6(18)
C41 C42 C43 120.9(12)
C41 C42 H42 119.5
C43 C42 H42 119.5
C44 C43 C42 118.1(11)
C44 C43 H43 120.9
C42 C43 H43 120.9
O3 C44 C43 121.3(12)
O3 C44 C45 117.8(10)
C43 C44 C45 120.9(11)
C46 C45 C44 119.9(12)
C46 C45 H45 120.0
C44 C45 H45 120.0
C45 C46 C41 120.5(13)
C45 C46 H46 119.7
C41 C46 H46 119.7
C44 O3 C47 119.9(11)
O3 C47 C48 105.0(13)
O3 C47 H47A 110.7
C48 C47 H47A 110.7
O3 C47 H47B 110.7
C48 C47 H47B 110.7
H47A C47 H47B 108.8
C47 C48 C49 103.3(17)
C47 C48 H48A 111.1
C49 C48 H48A 111.1
C47 C48 H48B 111.1
C49 C48 H48B 111.1
H48A C48 H48B 109.1
C50 C49 C48 105.3(19)
C50 C49 H49A 110.7
C48 C49 H49A 110.7
C50 C49 H49B 110.7
C48 C49 H49B 110.7
H49A C49 H49B 108.8
C49 C50 H50A 109.5
C49 C50 H50B 109.5
H50A C50 H50B 109.5
C49 C50 H50C 109.5
H50A C50 H50C 109.5
H50B C50 H50C 109.5
C41' C15' C14 117(4)
C41' C15' C16 128(5)
C14 C15' C16 115(3)
C15' C41' C42' 124(4)
C15' C41' C46' 119(4)
C42' C41' C46' 116(3)
C43' C42' C41' 122(3)
C43' C42' H42' 119.0
C41' C42' H42' 119.0
C42' C43' C44' 120(3)
C42' C43' H43' 119.8
C44' C43' H43' 119.8
O3' C44' C43' 115(2)
O3' C44' C45' 124(3)
C43' C44' C45' 121(2)
C44' C45' C46' 117(2)
C44' C45' H45' 121.3
C46' C45' H45' 121.3
C41' C46' C45' 123(3)
C41' C46' H46' 118.5
C45' C46' H46' 118.5
C47' O3' C44' 124(4)
O3' C47' C48' 96(3)
O3' C47' H47C 112.6
C48' C47' H47C 112.6
O3' C47' H47D 112.6
C48' C47' H47D 112.6
H47C C47' H47D 110.1
C47' C48' C49' 106(2)
C47' C48' H48C 110.6
C49' C48' H48C 110.6
C47' C48' H48D 110.6
C49' C48' H48D 110.6
H48C C48' H48D 108.7
C48' C49' C50' 102(2)
C48' C49' H49C 111.3
C50' C49' H49C 111.3
C48' C49' H49D 111.3
C50' C49' H49D 111.3
H49C C49' H49D 109.2
C49' C50' H50D 109.5
C49' C50' H50E 109.5
H50D C50' H50E 109.5
C49' C50' H50F 109.5
H50D C50' H50F 109.5
H50E C50' H50F 109.5
C52 C51 C56 118.2(6)
C52 C51 C20 121.3(6)
C56 C51 C20 120.5(6)
C53 C52 C51 120.0(6)
C53 C52 H52 120.0
C51 C52 H52 120.0
C54 C53 C52 121.5(7)
C54 C53 H53 119.2
C52 C53 H53 119.2
C55 C54 C53 119.3(7)
C55 C54 O4 125.2(7)
C53 C54 O4 115.5(7)
C54 C55 C56 120.4(7)
C54 C55 H55 119.8
C56 C55 H55 119.8
C55 C56 C51 120.6(7)
C55 C56 H56 119.7
C51 C56 H56 119.7
O4 C57 C58 106.5(9)
O4 C57 H57A 110.4
C58 C57 H57A 110.4
O4 C57 H57B 110.4
C58 C57 H57B 110.4
H57A C57 H57B 108.6
C59 C58 C57 109.6(14)
C59 C58 H58A 109.7
C57 C58 H58A 109.7
C59 C58 H58B 109.7
C57 C58 H58B 109.7
H58A C58 H58B 108.2
C60 C59 C58 115.3(15)
C60 C59 H59A 108.4
C58 C59 H59A 108.4
C60 C59 H59B 108.4
C58 C59 H59B 108.4
H59A C59 H59B 107.5
C59 C60 H60A 109.5
C59 C60 H60B 109.5
H60A C60 H60B 109.5
C59 C60 H60C 109.5
H60A C60 H60C 109.5
H60B C60 H60C 109.5
C1 N1 C4 110.1(5)
C1 N1 H1 126(5)
C4 N1 H1 121(5)
C9 N2 C6 109.0(6)
C9 N2 H2A 130(5)
C6 N2 H2A 120(5)
C14 N3 C11 110.5(5)
C14 N3 H3A 113(5)
C11 N3 H3A 132(5)
C19 N4 C16 108.8(6)
C19 N4 H4A 126(4)
C16 N4 H4A 126(4)
C27 O1 C24 134.4(17)
C34 O2 C37 121.2(7)
C54 O4 C57 119.8(7)
C62 C61 C66 125.2(7)
C62 C61 N5 115.9(7)
C66 C61 N5 118.9(6)
C61 C62 C63 118.8(7)
C61 C62 H62 120.6
C63 C62 H62 120.6
C62 C63 C64 120.7(8)
C62 C63 N6 119.4(9)
C64 C63 N6 119.8(9)
C65 C64 C63 119.4(8)
C65 C64 H64 120.3
C63 C64 H64 120.3
C64 C65 N7 116.2(8)
C64 C65 C66 124.4(7)
N7 C65 C66 119.4(7)
O11 C66 C61 123.1(6)
O11 C66 C65 125.5(6)
C61 C66 C65 111.3(6)
O5 N5 O6 123.4(9)
O5 N5 C61 118.7(8)
O6 N5 C61 117.8(8)
O7 N6 O8 122.5(10)
O7 N6 C63 118.8(10)
O8 N6 C63 118.6(10)
O9 N7 O10 120.8(9)
O9 N7 C65 119.9(9)
O10 N7 C65 119.2(9)
C68 C67 C72 124.7(8)
C68 C67 N8 115.6(7)
C72 C67 N8 119.7(7)
C67 C68 C69 119.3(8)
C67 C68 H68 120.3
C69 C68 H68 120.3
C70 C69 C68 121.4(8)
C70 C69 N9 120.0(10)
C68 C69 N9 118.6(9)
C69 C70 C71 118.5(8)
C69 C70 H70 120.7
C71 C70 H70 120.7
C70 C71 C72 125.6(8)
C70 C71 N10 117.0(8)
C72 C71 N10 117.4(7)
O18 C72 C71 123.3(7)
O18 C72 C67 126.3(7)
C71 C72 C67 110.3(7)
O12 N8 O13 121.5(8)
O12 N8 C67 119.9(7)
O13 N8 C67 118.6(8)
O15 N9 O14 122.7(9)
O15 N9 C69 118.4(11)
O14 N9 C69 118.9(11)
O17 N10 O16 119.8(11)
O17 N10 C71 124.7(11)
O16 N10 C71 112.4(11)

loop_
_geom_bond_atom_site_label_1
_geom_bond_atom_site_label_2
_geom_bond_distance
C1 N1 1.359(9)
C1 C20 1.392(10)
C1 C2 1.411(9)
C2 C3 1.347(10)
C2 H2 0.9300
C3 C4 1.389(9)
C3 H3 0.9300
C4 N1 1.372(8)
C4 C5 1.401(10)
C5 C6 1.393(10)
C5 C21 1.462(10)
C6 N2 1.400(9)
C6 C7 1.417(10)
C7 C8 1.359(10)
C7 H7 0.9300
C8 C9 1.392(10)
C8 H8 0.9300
C9 N2 1.357(8)
C9 C10 1.412(9)
C10 C11 1.385(10)
C10 C31 1.480(9)
C11 N3 1.368(9)
C11 C12 1.436(10)
C12 C13 1.331(11)
C12 H12 0.9300
C13 C14 1.432(10)
C13 H13 0.9300
C14 C15 1.35(3)
C14 N3 1.365(9)
C14 C15' 1.46(5)
C16 N4 1.371(9)
C16 C15 1.38(3)
C16 C17 1.402(10)
C16 C15' 1.48(5)
C17 C18 1.344(10)
C17 H17 0.9300
C18 C19 1.408(10)
C18 H18 0.9300
C19 N4 1.360(8)
C19 C20 1.408(9)
C20 C51 1.479(9)
C21 C26 1.379(11)
C21 C22 1.390(11)
C22 C23 1.324(12)
C22 H22 0.9300
C23 C24 1.316(16)
C23 H23 0.9300
C24 O1 1.347(11)
C24 C25 1.431(16)
C25 C26 1.412(12)
C25 H25 0.9300
C26 H26 0.9300
C27 O1 1.201(17)
C27 C28 1.475(16)
C27 H27A 0.9700
C27 H27B 0.9700
C28 C29 1.489(16)
C28 H28A 0.9700
C28 H28B 0.9700
C29 C30 1.450(15)
C29 H29A 0.9700
C29 H29B 0.9700
C30 H30A 0.9600
C30 H30B 0.9600
C30 H30C 0.9600
C31 C32 1.363(10)
C31 C36 1.393(10)
C32 C33 1.413(10)
C32 H32 0.9300
C33 C34 1.390(11)
C33 H33 0.9300
C34 C35 1.349(12)
C34 O2 1.360(9)
C35 C36 1.356(12)
C35 H35 0.9300
C36 H36 0.9300
C37 O2 1.378(11)
C37 C38 1.508(12)
C37 H37A 0.9700
C37 H37B 0.9700
C38 C39 1.461(15)
C38 H38A 0.9700
C38 H38B 0.9700
C39 C40 1.490(17)
C39 H39A 0.9700
C39 H39B 0.9700
C40 H40A 0.9600
C40 H40B 0.9600
C40 H40C 0.9600
C15 C41 1.59(3)
C41 C46 1.366(14)
C41 C42 1.371(14)
C42 C43 1.385(14)
C42 H42 0.9300
C43 C44 1.364(14)
C43 H43 0.9300
C44 O3 1.355(12)
C44 C45 1.378(13)
C45 C46 1.352(14)
C45 H45 0.9300
C46 H46 0.9300
O3 C47 1.406(15)
C47 C48 1.550(17)
C47 H47A 0.9700
C47 H47B 0.9700
C48 C49 1.57(2)
C48 H48A 0.9700
C48 H48B 0.9700
C49 C50 1.52(2)
C49 H49A 0.9700
C49 H49B 0.9700
C50 H50A 0.9600
C50 H50B 0.9600
C50 H50C 0.9600
C15' C41' 1.32(7)
C41' C42' 1.40(2)
C41' C46' 1.41(2)
C42' C43' 1.39(2)
C42' H42' 0.9300
C43' C44' 1.39(2)
C43' H43' 0.9300
C44' O3' 1.38(4)
C44' C45' 1.41(2)
C45' C46' 1.41(2)
C45' H45' 0.9300
C46' H46' 0.9300
O3' C47' 1.34(5)
C47' C48' 1.54(2)
C47' H47C 0.9700
C47' H47D 0.9700
C48' C49' 1.55(2)
C48' H48C 0.9700
C48' H48D 0.9700
C49' C50' 1.56(2)
C49' H49C 0.9700
C49' H49D 0.9700
C50' H50D 0.9600
C50' H50E 0.9600
C50' H50F 0.9600
C51 C52 1.377(10)
C51 C56 1.390(9)
C52 C53 1.365(10)
C52 H52 0.9300
C53 C54 1.359(10)
C53 H53 0.9300
C54 C55 1.357(11)
C54 O4 1.372(8)
C55 C56 1.371(10)
C55 H55 0.9300
C56 H56 0.9300
C57 O4 1.399(10)
C57 C58 1.504(14)
C57 H57A 0.9700
C57 H57B 0.9700
C58 C59 1.503(17)
C58 H58A 0.9700
C58 H58B 0.9700
C59 C60 1.463(16)
C59 H59A 0.9700
C59 H59B 0.9700
C60 H60A 0.9600
C60 H60B 0.9600
C60 H60C 0.9600
N1 H1 0.89(3)
N2 H2A 0.90(3)
N3 H3A 0.92(3)
N4 H4A 0.89(3)
C61 C62 1.349(10)
C61 C66 1.425(10)
C61 N5 1.459(10)
C62 C63 1.361(12)
C62 H62 0.9300
C63 C64 1.395(13)
C63 N6 1.431(13)
C64 C65 1.327(11)
C64 H64 0.9300
C65 N7 1.434(11)
C65 C66 1.445(10)
C66 O11 1.258(8)
N5 O5 1.184(9)
N5 O6 1.196(10)
N6 O7 1.177(11)
N6 O8 1.206(12)
N7 O9 1.188(10)
N7 O10 1.217(9)
C67 C68 1.364(11)
C67 C72 1.441(10)
C67 N8 1.448(10)
C68 C69 1.369(12)
C68 H68 0.9300
C69 C70 1.354(12)
C69 N9 1.459(12)
C70 C71 1.375(11)
C70 H70 0.9300
C71 C72 1.429(11)
C71 N10 1.470(12)
C72 O18 1.230(8)
N8 O12 1.195(8)
N8 O13 1.223(8)
N9 O15 1.201(11)
N9 O14 1.228(11)
N10 O17 1.100(11)
N10 O16 1.239(14)

loop_
_geom_hbond_atom_site_label_D
_geom_hbond_atom_site_label_H
_geom_hbond_atom_site_label_A
_geom_hbond_distance_DH
_geom_hbond_distance_HA
_geom_hbond_distance_DA
_geom_hbond_angle_DHA
_geom_hbond_site_symmetry_A
C3 H3 O7 0.93 2.57 3.485(11) 167.3 3_745
C8 H8 O15 0.93 2.50 3.404(12) 163.8 2_565
C47' H47D O8 0.97 2.32 3.11(5) 138.6 4_674
C58 H58A O14 0.97 2.55 3.304(15) 134.2 4_665
N1 H1 N2 0.89(3) 2.67(7) 3.028(8) 105(5) .
N1 H1 O11 0.89(3) 1.96(3) 2.848(7) 173(7) .
N2 H2A O12 0.90(3) 2.58(8) 2.845(8) 98(6) .
N2 H2A O18 0.90(3) 1.97(3) 2.859(8) 168(8) .
N3 H3A N4 0.92(3) 2.58(7) 3.003(8) 109(5) .
N3 H3A O11 0.92(3) 2.01(3) 2.913(7) 168(7) .
N4 H4A O18 0.89(3) 2.08(4) 2.927(8) 159(6) .

loop_
_geom_torsion_atom_site_label_1
_geom_torsion_atom_site_label_2
_geom_torsion_atom_site_label_3
_geom_torsion_atom_site_label_4
_geom_torsion
N1 C1 C2 C3 2.0(8)
C20 C1 C2 C3 -177.8(7)
C1 C2 C3 C4 -0.1(8)
C2 C3 C4 N1 -1.8(7)
C2 C3 C4 C5 175.7(7)
N1 C4 C5 C6 -25.4(11)
C3 C4 C5 C6 157.5(7)
N1 C4 C5 C21 154.6(6)
C3 C4 C5 C21 -22.5(10)
C4 C5 C6 N2 -16.5(11)
C21 C5 C6 N2 163.5(7)
C4 C5 C6 C7 164.0(7)
C21 C5 C6 C7 -16.0(11)
C5 C6 C7 C8 178.0(7)
N2 C6 C7 C8 -1.6(8)
C6 C7 C8 C9 0.7(9)
C7 C8 C9 N2 0.6(9)
C7 C8 C9 C10 177.9(7)
N2 C9 C10 C11 20.6(11)
C8 C9 C10 C11 -156.3(7)
N2 C9 C10 C31 -162.4(6)
C8 C9 C10 C31 20.7(10)
C9 C10 C11 N3 17.1(11)
C31 C10 C11 N3 -159.8(7)
C9 C10 C11 C12 -167.1(7)
C31 C10 C11 C12 16.0(11)
N3 C11 C12 C13 1.0(9)
C10 C11 C12 C13 -175.4(8)
C11 C12 C13 C14 -0.1(10)
C12 C13 C14 C15 178.8(19)
C12 C13 C14 N3 -0.9(9)
C12 C13 C14 C15' 178(3)
N4 C16 C17 C18 -0.7(9)
C15 C16 C17 C18 -179.5(18)
C15' C16 C17 C18 175(3)
C16 C17 C18 C19 0.2(9)
C17 C18 C19 N4 0.4(9)
C17 C18 C19 C20 179.4(7)
N1 C1 C20 C19 19.8(11)
C2 C1 C20 C19 -160.5(7)
N1 C1 C20 C51 -157.9(6)
C2 C1 C20 C51 21.8(10)
N4 C19 C20 C1 17.7(11)
C18 C19 C20 C1 -161.1(7)
N4 C19 C20 C51 -164.5(6)
C18 C19 C20 C51 16.7(11)
C6 C5 C21 C26 -53.7(10)
C4 C5 C21 C26 126.3(8)
C6 C5 C21 C22 126.4(8)
C4 C5 C21 C22 -53.6(10)
C26 C21 C22 C23 -0.1(13)
C5 C21 C22 C23 179.9(9)
C21 C22 C23 C24 -0.3(16)
C22 C23 C24 O1 179.9(9)
C22 C23 C24 C25 -0.7(18)
C23 C24 C25 C26 1.9(16)
O1 C24 C25 C26 -178.8(10)
C22 C21 C26 C25 1.3(12)
C5 C21 C26 C25 -178.6(8)
C24 C25 C26 C21 -2.2(14)
O1 C27 C28 C29 -66(3)
C27 C28 C29 C30 169.9(17)
C11 C10 C31 C32 -124.6(8)
C9 C10 C31 C32 58.2(9)
C11 C10 C31 C36 53.1(10)
C9 C10 C31 C36 -124.1(8)
C36 C31 C32 C33 0.4(11)
C10 C31 C32 C33 178.2(7)
C31 C32 C33 C34 1.2(11)
C32 C33 C34 C35 -2.3(12)
C32 C33 C34 O2 179.7(8)
O2 C34 C35 C36 179.9(9)
C33 C34 C35 C36 1.8(15)
C34 C35 C36 C31 -0.2(16)
C32 C31 C36 C35 -1.0(13)
C10 C31 C36 C35 -178.8(8)
O2 C37 C38 C39 70.7(16)
C37 C38 C39 C40 69(2)
N3 C14 C15 C16 -21(4)
C13 C14 C15 C16 159.3(19)
N3 C14 C15 C41 168.5(15)
C13 C14 C15 C41 -11(3)
N4 C16 C15 C14 -14(4)
C17 C16 C15 C14 165.0(19)
N4 C16 C15 C41 157.2(15)
C17 C16 C15 C41 -24(3)
C14 C15 C41 C46 124(3)
C16 C15 C41 C46 -49(3)
C14 C15 C41 C42 -53(3)
C16 C15 C41 C42 134(2)
C46 C41 C42 C43 -1(3)
C15 C41 C42 C43 176(2)
C41 C42 C43 C44 -3(3)
C42 C43 C44 O3 -177.4(16)
C42 C43 C44 C45 6(2)
O3 C44 C45 C46 178.1(17)
C43 C44 C45 C46 -5(2)
C44 C45 C46 C41 1(3)
C42 C41 C46 C45 2(3)
C15 C41 C46 C45 -175(3)
C43 C44 O3 C47 10(2)
C45 C44 O3 C47 -173.2(15)
C44 O3 C47 C48 162.7(14)
O3 C47 C48 C49 -90(2)
C47 C48 C49 C50 172(3)
N3 C14 C15' C41' 156(3)
C13 C14 C15' C41' -23(6)
N3 C14 C15' C16 -18(5)
C13 C14 C15' C16 164(2)
N4 C16 C15' C41' 166(4)
C17 C16 C15' C41' -9(7)
N4 C16 C15' C14 -21(5)
C17 C16 C15' C14 164(2)
C14 C15' C41' C42' -44(8)
C16 C15' C41' C42' 128(6)
C14 C15' C41' C46' 133(5)
C16 C15' C41' C46' -54(8)
C15' C41' C42' C43' 179(6)
C46' C41' C42' C43' 2(7)
C41' C42' C43' C44' 3(6)
C42' C43' C44' O3' 173(4)
C42' C43' C44' C45' -5(5)
O3' C44' C45' C46' -175(4)
C43' C44' C45' C46' 3(5)
C15' C41' C46' C45' 179(6)
C42' C41' C46' C45' -4(7)
C44' C45' C46' C41' 1(6)
C43' C44' O3' C47' 159(4)
C45' C44' O3' C47' -23(5)
C44' O3' C47' C48' -117(4)
O3' C47' C48' C49' 152(5)
C47' C48' C49' C50' -155(4)
C1 C20 C51 C52 -130.2(7)
C19 C20 C51 C52 52.0(10)
C1 C20 C51 C56 50.2(9)
C19 C20 C51 C56 -127.7(7)
C56 C51 C52 C53 -0.1(10)
C20 C51 C52 C53 -179.8(6)
C51 C52 C53 C54 0.1(11)
C52 C53 C54 C55 0.5(12)
C52 C53 C54 O4 -178.2(7)
C53 C54 C55 C56 -1.2(12)
O4 C54 C55 C56 177.4(8)
C54 C55 C56 C51 1.2(12)
C52 C51 C56 C55 -0.5(11)
C20 C51 C56 C55 179.2(7)
O4 C57 C58 C59 79.7(15)
C57 C58 C59 C60 -179.2(13)
C20 C1 N1 C4 176.6(6)
C2 C1 N1 C4 -3.2(7)
C3 C4 N1 C1 3.1(7)
C5 C4 N1 C1 -174.5(6)
C8 C9 N2 C6 -1.6(8)
C10 C9 N2 C6 -179.0(6)
C5 C6 N2 C9 -177.6(7)
C7 C6 N2 C9 2.0(7)
C15 C14 N3 C11 -178.2(17)
C13 C14 N3 C11 1.6(7)
C15' C14 N3 C11 -177(3)
C10 C11 N3 C14 174.9(7)
C12 C11 N3 C14 -1.6(8)
C18 C19 N4 C16 -0.8(8)
C20 C19 N4 C16 -179.8(7)
C15 C16 N4 C19 179.9(16)
C17 C16 N4 C19 0.9(8)
C15' C16 N4 C19 -175(3)
C28 C27 O1 C24 -179.9(14)
C23 C24 O1 C27 164.4(19)
C25 C24 O1 C27 -15(2)
C35 C34 O2 C37 -176.8(10)
C33 C34 O2 C37 1.2(14)
C38 C37 O2 C34 -178.8(9)
C55 C54 O4 C57 16.7(14)
C53 C54 O4 C57 -164.7(9)
C58 C57 O4 C54 -176.2(10)
C66 C61 C62 C63 1.6(12)
N5 C61 C62 C63 -177.9(8)
C61 C62 C63 C64 0.4(13)
C61 C62 C63 N6 -176.1(9)
C62 C63 C64 C65 -0.1(14)
N6 C63 C64 C65 176.3(10)
C63 C64 C65 N7 178.9(8)
C63 C64 C65 C66 -2.1(14)
C62 C61 C66 O11 173.1(7)
N5 C61 C66 O11 -7.5(10)
C62 C61 C66 C65 -3.3(10)
N5 C61 C66 C65 176.2(7)
C64 C65 C66 O11 -172.7(8)
N7 C65 C66 O11 6.3(11)
C64 C65 C66 C61 3.6(11)
N7 C65 C66 C61 -177.4(7)
C62 C61 N5 O5 129.0(8)
C66 C61 N5 O5 -50.5(10)
C62 C61 N5 O6 -54.5(11)
C66 C61 N5 O6 126.0(9)
C62 C63 N6 O7 0.3(18)
C64 C63 N6 O7 -176.2(12)
C62 C63 N6 O8 178.3(13)
C64 C63 N6 O8 1.8(19)
C64 C65 N7 O9 30.9(13)
C66 C65 N7 O9 -148.3(10)
C64 C65 N7 O10 -144.8(9)
C66 C65 N7 O10 36.1(11)
C72 C67 C68 C69 3.4(11)
N8 C67 C68 C69 -177.8(7)
C67 C68 C69 C70 0.0(12)
C67 C68 C69 N9 -178.1(7)
C68 C69 C70 C71 -0.7(12)
N9 C69 C70 C71 177.3(8)
C69 C70 C71 C72 -1.9(13)
C69 C70 C71 N10 175.7(9)
C70 C71 C72 O18 -173.3(8)
N10 C71 C72 O18 9.1(12)
C70 C71 C72 C67 4.5(11)
N10 C71 C72 C67 -173.1(8)
C68 C67 C72 O18 172.4(7)
N8 C67 C72 O18 -6.4(10)
C68 C67 C72 C71 -5.3(10)
N8 C67 C72 C71 175.9(6)
C68 C67 N8 O12 151.2(7)
C72 C67 N8 O12 -29.8(10)
C68 C67 N8 O13 -30.2(10)
C72 C67 N8 O13 148.7(7)
C70 C69 N9 O15 4.8(13)
C68 C69 N9 O15 -177.1(9)
C70 C69 N9 O14 -176.6(9)
C68 C69 N9 O14 1.5(13)
C70 C71 N10 O17 -140.4(12)
C72 C71 N10 O17 37.4(16)
C70 C71 N10 O16 59.8(14)
C72 C71 N10 O16 -122.4(11)
